data_4084211
loop_
_publ_author_name
'Koutsantonis, George A.'
'Low, Paul J.'
'Mackenzie, Campbell F. R.'
'Skelton, Brian W.'
'Yufit, Dmitry S.'

_publ_section_title
;
 Coordinating Tectons: Bimetallic Complexes from Bipyridyl Terminated
 Group 8 Alkynyl Complexes
;
_journal_issue 18
_journal_name_full Organometallics
_journal_page_first 4911
_journal_paper_doi 10.1021/om500172r
_journal_volume 33
_journal_year 2014
_chemical_formula_moiety 'C23 H17 Cl N2 Ru'
_chemical_formula_sum 'C23 H17 Cl N2 Ru'
_chemical_formula_weight 457.91
_chemical_name_systematic
;
 ?
;
_space_group_IT_number 2
_symmetry_cell_setting triclinic
_symmetry_space_group_name_Hall '-P 1'
_symmetry_space_group_name_H-M 'P -1'
_atom_sites_solution_hydrogens geom
_atom_sites_solution_primary direct
_atom_sites_solution_secondary difmap
_audit_creation_date 2013-03-08T14:45:26-00:00
_audit_creation_method 'WinGX routine CIF_UPDATE'
_cell_angle_alpha 81.959(3)
_cell_angle_beta 78.691(3)
_cell_angle_gamma 71.564(3)
_cell_formula_units_Z 2
_cell_length_a 8.2621(3)
_cell_length_b 10.9096(3)
_cell_length_c 10.9426(4)
_cell_measurement_reflns_used 17730
_cell_measurement_temperature 100(2)
_cell_measurement_theta_max 37.5461
_cell_measurement_theta_min 3.4845
_cell_volume 914.32(6)
_computing_cell_refinement
;
        CrysAlisPro, Oxford Diffraction Ltd.,
        Version 1.171.33.52 (release 06-11-2009 CrysAlis171 .NET)
        (compiled Nov  6 2009,16:24:50)
;
_computing_data_collection
;
        CrysAlisPro, Oxford Diffraction Ltd.,
        Version 1.171.33.52 (release 06-11-2009 CrysAlis171 .NET)
        (compiled Nov  6 2009,16:24:50)
;
_computing_data_reduction
;
        CrysAlisPro, Oxford Diffraction Ltd.,
        Version 1.171.33.52 (release 06-11-2009 CrysAlis171 .NET)
        (compiled Nov  6 2009,16:24:50)
;
_computing_molecular_graphics 'OrtepII (Johnson, C. K. (1976)'
_computing_publication_material 'WinGX Farrugia, L. J. (1999)'
_computing_structure_refinement 'SHELXL-97 (Sheldrick, 2008)'
_diffrn_ambient_temperature 100(2)
_diffrn_detector_area_resol_mean 10.4738
_diffrn_measured_fraction_theta_full 0.99
_diffrn_measured_fraction_theta_max 0.959
_diffrn_measurement_device_type 'Oxford Diffraction Gemini diffractometer'
_diffrn_measurement_method '\w scans'
_diffrn_orient_matrix_UB_11 -0.0316574
_diffrn_orient_matrix_UB_12 -0.0515799
_diffrn_orient_matrix_UB_13 0.030578
_diffrn_orient_matrix_UB_21 -0.0795888
_diffrn_orient_matrix_UB_22 0.0300241
_diffrn_orient_matrix_UB_23 -0.0222349
_diffrn_orient_matrix_UB_31 0.0327485
_diffrn_orient_matrix_UB_32 -0.0341761
_diffrn_orient_matrix_UB_33 -0.0545078
_diffrn_radiation_monochromator graphite
_diffrn_radiation_type MoK\a
_diffrn_radiation_wavelength 0.71073
_diffrn_reflns_av_R_equivalents 0.0307
_diffrn_reflns_av_unetI/netI 0.0321
_diffrn_reflns_limit_h_max 14
_diffrn_reflns_limit_h_min -14
_diffrn_reflns_limit_k_max 18
_diffrn_reflns_limit_k_min -18
_diffrn_reflns_limit_l_max 18
_diffrn_reflns_limit_l_min -18
_diffrn_reflns_number 30239
_diffrn_reflns_theta_full 37
_diffrn_reflns_theta_max 37.64
_diffrn_reflns_theta_min 3.49
_exptl_absorpt_coefficient_mu 1.013
_exptl_absorpt_correction_T_max 0.919
_exptl_absorpt_correction_T_min 0.832
_exptl_absorpt_correction_type analytical
_exptl_absorpt_process_details
;
       CrysAlisPro, Agilent Technologies,
Analytical numeric absorption correction using a multifaceted crystal
                        model based on expressions derived by R.C. Clark & J.S.
        (Clark, R. C. & Reid, J. S. (1995). Acta Cryst. A51, 887-897)
;
_exptl_crystal_colour black
_exptl_crystal_density_diffrn 1.663
_exptl_crystal_density_method 'not measured'
_exptl_crystal_description prism
_exptl_crystal_F_000 460
_exptl_crystal_size_max 0.26
_exptl_crystal_size_mid 0.15
_exptl_crystal_size_min 0.10
_refine_diff_density_max 0.96
_refine_diff_density_min -0.602
_refine_diff_density_rms 0.101
_refine_ls_extinction_method none
_refine_ls_goodness_of_fit_ref 1.064
_refine_ls_hydrogen_treatment constr
_refine_ls_matrix_type full
_refine_ls_number_parameters 244
_refine_ls_number_reflns 9321
_refine_ls_number_restraints 0
_refine_ls_restrained_S_all 1.064
_refine_ls_R_factor_all 0.0337
_refine_ls_R_factor_gt 0.0276
_refine_ls_shift/su_max 0.002
_refine_ls_shift/su_mean 0
_refine_ls_structure_factor_coef Fsqd
_refine_ls_weighting_details 'calc w=1/[\s^2^(Fo^2^)+(0.0283P)^2^+0.3160P] where P=(Fo^2^+2Fc^2^)/3'
_refine_ls_weighting_scheme calc
_refine_ls_wR_factor_gt 0.063
_refine_ls_wR_factor_ref 0.0657
_reflns_number_gt 8349
_reflns_number_total 9321
_reflns_threshold_expression I>2\s(I)
_cod_data_source_file om500172r_si_001.cif
_cod_data_source_block gk338
_cod_original_cell_volume 914.32(5)
_cod_original_sg_symbol_Hall '-p 1'
_cod_database_code 4084211

loop_
_symmetry_equiv_pos_as_xyz
'x, y, z'
'-x, -y, -z'

loop_
_atom_site_label
_atom_site_type_symbol
_atom_site_fract_x
_atom_site_fract_y
_atom_site_fract_z
_atom_site_U_iso_or_equiv
_atom_site_adp_type
_atom_site_occupancy
_atom_site_symmetry_multiplicity
_atom_site_calc_flag
_atom_site_refinement_flags
Ru1 Ru 0.245311(12) 0.297810(9) 0.156732(8) 0.01250(3) Uani 1 1 d .
Cl1 Cl 0.22788(4) 0.52249(3) 0.17664(3) 0.01819(5) Uani 1 1 d .
C1 C 0.6614(2) 0.12880(14) 0.63111(12) 0.0225(2) Uani 1 1 d .
C2 C 0.5315(2) 0.16815(15) 0.58500(13) 0.0240(3) Uani 1 1 d .
C11 C 0.37597(19) 0.22022(14) 0.53237(12) 0.0205(2) Uani 1 1 d .
C12 C 0.38089(16) 0.22168(13) 0.40388(11) 0.0173(2) Uani 1 1 d .
H12 H 0.4889 0.1859 0.3532 0.021 Uiso 1 1 calc R
N13 N 0.23966(13) 0.27140(10) 0.34886(9) 0.01410(16) Uani 1 1 d .
C14 C 0.08339(16) 0.31885(12) 0.42186(11) 0.01576(19) Uani 1 1 d .
C15 C 0.06965(19) 0.32301(14) 0.55068(12) 0.0218(2) Uani 1 1 d .
H15 H -0.0397 0.3588 0.5998 0.026 Uiso 1 1 calc R
C16 C 0.2161(2) 0.27477(15) 0.60564(12) 0.0241(3) Uani 1 1 d .
H16 H 0.2087 0.2785 0.6929 0.029 Uiso 1 1 calc R
C21 C -0.06260(16) 0.35943(12) 0.35376(12) 0.0171(2) Uani 1 1 d .
N22 N -0.01812(13) 0.35245(10) 0.22827(10) 0.01633(17) Uani 1 1 d .
C23 C -0.14596(18) 0.38199(13) 0.15894(14) 0.0223(2) Uani 1 1 d .
H23 H -0.1161 0.3798 0.0707 0.027 Uiso 1 1 calc R
C24 C -0.31950(18) 0.41542(14) 0.21205(18) 0.0285(3) Uani 1 1 d .
H24 H -0.4063 0.4322 0.1612 0.034 Uiso 1 1 calc R
C25 C -0.36460(18) 0.42396(15) 0.33999(18) 0.0303(3) Uani 1 1 d .
H25 H -0.4827 0.4484 0.3778 0.036 Uiso 1 1 calc R
C26 C -0.23545(18) 0.39645(14) 0.41194(15) 0.0248(3) Uani 1 1 d .
H26 H -0.2636 0.4026 0.4998 0.03 Uiso 1 1 calc R
C31 C 0.81158(17) 0.09026(13) 0.69056(11) 0.0179(2) Uani 1 1 d .
C32 C 0.9518(2) -0.01822(14) 0.65754(13) 0.0230(2) Uani 1 1 d .
H32 H 0.9482 -0.0691 0.595 0.028 Uiso 1 1 calc R
C33 C 1.0961(2) -0.05128(14) 0.71619(15) 0.0255(3) Uani 1 1 d .
H33 H 1.1918 -0.1241 0.6928 0.031 Uiso 1 1 calc R
C34 C 1.10112(18) 0.02162(14) 0.80892(15) 0.0243(3) Uani 1 1 d .
H34 H 1.2001 -0.0013 0.8488 0.029 Uiso 1 1 calc R
C35 C 0.96105(18) 0.12819(14) 0.84328(13) 0.0214(2) Uani 1 1 d .
H35 H 0.964 0.1775 0.9074 0.026 Uiso 1 1 calc R
C36 C 0.81740(17) 0.16254(13) 0.78441(12) 0.0184(2) Uani 1 1 d .
H36 H 0.7223 0.2357 0.808 0.022 Uiso 1 1 calc R
C101 C 0.50284(17) 0.20105(13) 0.06381(12) 0.0207(2) Uani 1 1 d .
H101 H 0.6075 0.2 0.0882 0.025 Uiso 1 1 calc R
C102 C 0.40737(18) 0.10987(13) 0.10769(12) 0.0196(2) Uani 1 1 d .
H102 H 0.4376 0.0375 0.167 0.023 Uiso 1 1 calc R
C103 C 0.2594(2) 0.14638(14) 0.04703(12) 0.0222(2) Uani 1 1 d .
H103 H 0.1737 0.1028 0.0591 0.027 Uiso 1 1 calc R
C104 C 0.2623(2) 0.26096(15) -0.03593(12) 0.0249(3) Uani 1 1 d .
H104 H 0.1802 0.3062 -0.089 0.03 Uiso 1 1 calc R
C105 C 0.4115(2) 0.29323(14) -0.02308(12) 0.0233(3) Uani 1 1 d .
H105 H 0.445 0.3655 -0.0661 0.028 Uiso 1 1 calc R

loop_
_atom_site_aniso_label
_atom_site_aniso_U_11
_atom_site_aniso_U_22
_atom_site_aniso_U_33
_atom_site_aniso_U_23
_atom_site_aniso_U_13
_atom_site_aniso_U_12
Ru1 0.01320(4) 0.01398(4) 0.01017(4) -0.00100(3) -0.00260(3) -0.00341(3)
Cl1 0.01890(12) 0.01578(12) 0.02013(12) -0.00321(9) -0.00169(10) -0.00566(9)
C1 0.0308(7) 0.0241(6) 0.0170(5) 0.0049(4) -0.0103(5) -0.0132(5)
C2 0.0326(7) 0.0270(6) 0.0179(5) 0.0052(5) -0.0123(5) -0.0146(5)
C11 0.0277(6) 0.0231(6) 0.0154(5) 0.0028(4) -0.0098(4) -0.0122(5)
C12 0.0175(5) 0.0207(5) 0.0145(5) 0.0009(4) -0.0054(4) -0.0061(4)
N13 0.0142(4) 0.0161(4) 0.0121(4) -0.0007(3) -0.0027(3) -0.0046(3)
C14 0.0170(5) 0.0156(5) 0.0143(4) -0.0026(4) 0.0008(4) -0.0057(4)
C15 0.0270(6) 0.0237(6) 0.0143(5) -0.0042(4) 0.0039(4) -0.0103(5)
C16 0.0361(7) 0.0283(7) 0.0117(5) -0.0010(4) -0.0033(5) -0.0154(6)
C21 0.0137(4) 0.0151(5) 0.0215(5) -0.0018(4) 0.0003(4) -0.0046(4)
N22 0.0142(4) 0.0154(4) 0.0201(4) -0.0006(3) -0.0049(3) -0.0045(3)
C23 0.0197(5) 0.0190(5) 0.0306(7) 0.0025(5) -0.0129(5) -0.0056(4)
C24 0.0168(5) 0.0183(6) 0.0521(10) 0.0029(6) -0.0144(6) -0.0046(4)
C25 0.0133(5) 0.0200(6) 0.0544(10) -0.0023(6) -0.0012(6) -0.0034(4)
C26 0.0166(5) 0.0196(6) 0.0343(7) -0.0041(5) 0.0048(5) -0.0044(4)
C31 0.0223(5) 0.0197(5) 0.0142(5) 0.0025(4) -0.0061(4) -0.0096(4)
C32 0.0309(7) 0.0204(6) 0.0188(5) -0.0026(4) -0.0025(5) -0.0097(5)
C33 0.0248(6) 0.0192(6) 0.0296(7) -0.0014(5) -0.0020(5) -0.0041(5)
C34 0.0200(6) 0.0231(6) 0.0309(7) 0.0021(5) -0.0097(5) -0.0065(5)
C35 0.0228(6) 0.0229(6) 0.0218(6) -0.0024(5) -0.0082(5) -0.0084(5)
C36 0.0188(5) 0.0199(5) 0.0171(5) -0.0015(4) -0.0041(4) -0.0060(4)
C101 0.0180(5) 0.0204(6) 0.0197(5) -0.0033(4) 0.0035(4) -0.0035(4)
C102 0.0233(6) 0.0158(5) 0.0160(5) -0.0028(4) 0.0012(4) -0.0026(4)
C103 0.0297(6) 0.0227(6) 0.0171(5) -0.0073(4) -0.0019(5) -0.0103(5)
C104 0.0354(7) 0.0268(6) 0.0120(5) -0.0023(4) -0.0059(5) -0.0071(6)
C105 0.0296(7) 0.0216(6) 0.0140(5) -0.0012(4) 0.0048(5) -0.0060(5)

loop_
_atom_type_symbol
_atom_type_description
_atom_type_scat_dispersion_real
_atom_type_scat_dispersion_imag
_atom_type_scat_source
C C 0.0033 0.0016 'International Tables Vol C Tables 4.2.6.8 and 6.1.1.4'
H H 0 0 'International Tables Vol C Tables 4.2.6.8 and 6.1.1.4'
N N 0.0061 0.0033 'International Tables Vol C Tables 4.2.6.8 and 6.1.1.4'
Cl Cl 0.1484 0.1585 'International Tables Vol C Tables 4.2.6.8 and 6.1.1.4'
Ru Ru -1.2594 0.8363 'International Tables Vol C Tables 4.2.6.8 and 6.1.1.4'

loop_
_exptl_crystal_face_index_h
_exptl_crystal_face_index_k
_exptl_crystal_face_index_l
_exptl_crystal_face_perp_dist
0 0 -1 0.0668
0 0 1 0.0805
0 1 0 0.0496
0 -1 0 0.0475
-1 -1 0 0.08
1 1 0 0.0921
0 1 1 0.0726
2 1 -1 0.1143
2 -1 2 0.1242
2 5 0 0.0681
-1 2 1 0.0829
1 0 0 0.1317

loop_
_geom_angle_atom_site_label_1
_geom_angle_atom_site_label_2
_geom_angle_atom_site_label_3
_geom_angle
N13 Ru1 N22 76.58(4)
N13 Ru1 C103 123.06(5)
N22 Ru1 C103 99.95(5)
N13 Ru1 C102 99.28(5)
N22 Ru1 C102 127.71(5)
C103 Ru1 C102 38.95(6)
N13 Ru1 C105 144.64(5)
N22 Ru1 C105 138.58(5)
C103 Ru1 C105 64.63(6)
C102 Ru1 C105 64.51(5)
N13 Ru1 C101 109.38(5)
N22 Ru1 C101 164.96(5)
C103 Ru1 C101 65.12(6)
C102 Ru1 C101 38.87(5)
C105 Ru1 C101 38.29(5)
N13 Ru1 C104 162.10(5)
N22 Ru1 C104 105.25(5)
C103 Ru1 C104 39.12(6)
C102 Ru1 C104 65.18(6)
C105 Ru1 C104 38.27(6)
C101 Ru1 C104 64.74(6)
N13 Ru1 Cl1 85.64(3)
N22 Ru1 Cl1 85.48(3)
C103 Ru1 Cl1 151.30(4)
C102 Ru1 Cl1 146.76(4)
C105 Ru1 Cl1 92.64(4)
C101 Ru1 Cl1 108.44(4)
C104 Ru1 Cl1 112.20(4)
C2 C1 C31 175.91(16)
C1 C2 C11 177.48(16)
C12 C11 C16 117.89(12)
C12 C11 C2 120.20(13)
C16 C11 C2 121.88(12)
N13 C12 C11 122.88(12)
N13 C12 H12 118.6
C11 C12 H12 118.6
C12 N13 C14 118.74(10)
C12 N13 Ru1 124.08(8)
C14 N13 Ru1 116.90(8)
N13 C14 C15 121.32(12)
N13 C14 C21 113.95(10)
C15 C14 C21 124.70(11)
C16 C15 C14 119.36(12)
C16 C15 H15 120.3
C14 C15 H15 120.3
C15 C16 C11 119.70(12)
C15 C16 H16 120.1
C11 C16 H16 120.1
N22 C21 C26 121.87(13)
N22 C21 C14 114.50(10)
C26 C21 C14 123.55(12)
C23 N22 C21 118.26(11)
C23 N22 Ru1 124.85(10)
C21 N22 Ru1 116.88(8)
N22 C23 C24 122.33(14)
N22 C23 H23 118.8
C24 C23 H23 118.8
C25 C24 C23 119.25(14)
C25 C24 H24 120.4
C23 C24 H24 120.4
C26 C25 C24 119.09(13)
C26 C25 H25 120.5
C24 C25 H25 120.5
C25 C26 C21 119.14(15)
C25 C26 H26 120.4
C21 C26 H26 120.4
C36 C31 C32 119.32(12)
C36 C31 C1 118.92(12)
C32 C31 C1 121.75(12)
C33 C32 C31 119.98(13)
C33 C32 H32 120
C31 C32 H32 120
C32 C33 C34 120.28(13)
C32 C33 H33 119.9
C34 C33 H33 119.9
C33 C34 C35 119.90(13)
C33 C34 H34 120
C35 C34 H34 120
C36 C35 C34 120.17(12)
C36 C35 H35 119.9
C34 C35 H35 119.9
C35 C36 C31 120.33(12)
C35 C36 H36 119.8
C31 C36 H36 119.8
C105 C101 C102 107.09(13)
C105 C101 Ru1 70.65(7)
C102 C101 Ru1 69.41(7)
C105 C101 H101 126.5
C102 C101 H101 126.5
Ru1 C101 H101 125.1
C103 C102 C101 108.30(12)
C103 C102 Ru1 70.42(7)
C101 C102 Ru1 71.72(7)
C103 C102 H102 125.9
C101 C102 H102 125.9
Ru1 C102 H102 123.6
C102 C103 C104 108.11(12)
C102 C103 Ru1 70.63(7)
C104 C103 Ru1 71.73(8)
C102 C103 H103 125.9
C104 C103 H103 125.9
Ru1 C103 H103 123.3
C105 C104 C103 106.82(13)
C105 C104 Ru1 70.62(7)
C103 C104 Ru1 69.15(7)
C105 C104 H104 126.6
C103 C104 H104 126.6
Ru1 C104 H104 125.2
C104 C105 C101 109.68(12)
C104 C105 Ru1 71.11(8)
C101 C105 Ru1 71.06(7)
C104 C105 H105 125.2
C101 C105 H105 125.2
Ru1 C105 H105 124.3

loop_
_geom_bond_atom_site_label_1
_geom_bond_atom_site_label_2
_geom_bond_distance
Ru1 N13 2.0751(10)
Ru1 N22 2.0850(11)
Ru1 C103 2.1360(13)
Ru1 C102 2.1388(13)
Ru1 C105 2.1641(13)
Ru1 C101 2.1695(13)
Ru1 C104 2.1706(13)
Ru1 Cl1 2.4475(3)
C1 C2 1.205(2)
C1 C31 1.4314(19)
C2 C11 1.429(2)
C11 C12 1.3965(17)
C11 C16 1.401(2)
C12 N13 1.3424(16)
C12 H12 0.95
N13 C14 1.3644(15)
C14 C15 1.3977(17)
C14 C21 1.4591(18)
C15 C16 1.377(2)
C15 H15 0.95
C16 H16 0.95
C21 N22 1.3565(17)
C21 C26 1.3994(18)
N22 C23 1.3512(17)
C23 C24 1.389(2)
C23 H23 0.95
C24 C25 1.385(3)
C24 H24 0.95
C25 C26 1.382(2)
C25 H25 0.95
C26 H26 0.95
C31 C36 1.3960(18)
C31 C32 1.401(2)
C32 C33 1.388(2)
C32 H32 0.95
C33 C34 1.388(2)
C33 H33 0.95
C34 C35 1.390(2)
C34 H34 0.95
C35 C36 1.3839(18)
C35 H35 0.95
C36 H36 0.95
C101 C105 1.421(2)
C101 C102 1.4340(19)
C101 H101 0.95
C102 C103 1.425(2)
C102 H102 0.95
C103 C104 1.442(2)
C103 H103 0.95
C104 C105 1.421(2)
C104 H104 0.95
C105 H105 0.95
